data_8102653
loop_
_publ_author_name
'Qian Zhang'
'Yuan-Hong Jiao'

_publ_section_title
;
 Crystal structure of diethyl
 2-amino-4-methylthiophene-3,5-dicarboxylate, C11H15NO4S
;
_journal_issue 2
_journal_name_full 'Zeitschrift f\"ur Kristallographie - New Crystal Structures'
_journal_page_first 283
_journal_volume 225
_journal_year 2010
_chemical_formula_sum 'C11 H15 N O4 S'
_chemical_formula_weight 257.30
_chemical_name_systematic
; 
Diethyl 2-amino-4-methylthiophene-3,5-dicarboxylate
;
_space_group_IT_number 14
_symmetry_cell_setting monoclinic
_symmetry_space_group_name_Hall '-P 2ybc'
_symmetry_space_group_name_H-M 'P 1 21/c 1'
_atom_sites_solution_hydrogens geom
_atom_sites_solution_primary direct
_atom_sites_solution_secondary difmap
_audit_creation_method SHELXL-97
_audit_update_record
;
2009-12-17 # Formatted by publCIF
;
_cell_angle_alpha 90.00
_cell_angle_beta 100.629(2)
_cell_angle_gamma 90.00
_cell_formula_units_Z 4
_cell_length_a 8.1325(6)
_cell_length_b 13.7696(10)
_cell_length_c 11.4871(9)
_cell_measurement_reflns_used 2867
_cell_measurement_temperature 293(2)
_cell_measurement_theta_max 27.47
_cell_measurement_theta_min 3.20
_cell_volume 1264.27(16)
_computing_cell_refinement 'Bruker FRAMBO'
_computing_data_collection 'Bruker FRAMBO'
_computing_data_reduction 'Bruker SAINT'
_computing_molecular_graphics 'Bruker SHELXTL'
_computing_publication_material 'Bruker SHELXTL'
_computing_structure_refinement 'SHELXL-97 (Sheldrick, 1997)'
_computing_structure_solution 'SHELXS-97 (Sheldrick, 1990)'
_diffrn_ambient_temperature 293(2)
_diffrn_measured_fraction_theta_full 0.988
_diffrn_measured_fraction_theta_max 0.988
_diffrn_measurement_device_type 'multiwire proportional'
_diffrn_measurement_method 'phi and omega scans'
_diffrn_radiation_monochromator graphite
_diffrn_radiation_source 'fine-focus sealed tube'
_diffrn_radiation_type MoK\a
_diffrn_radiation_wavelength 0.71073
_diffrn_reflns_av_R_equivalents 0.0221
_diffrn_reflns_av_sigmaI/netI 0.0200
_diffrn_reflns_limit_h_max 10
_diffrn_reflns_limit_h_min -10
_diffrn_reflns_limit_k_max 17
_diffrn_reflns_limit_k_min -17
_diffrn_reflns_limit_l_max 14
_diffrn_reflns_limit_l_min -12
_diffrn_reflns_number 12054
_diffrn_reflns_theta_full 27.47
_diffrn_reflns_theta_max 27.47
_diffrn_reflns_theta_min 3.20
_diffrn_standards_decay_% 0
_diffrn_standards_interval_count 0
_diffrn_standards_interval_time 0
_diffrn_standards_number 0
_exptl_absorpt_coefficient_mu 0.259
_exptl_absorpt_correction_T_max 0.9429
_exptl_absorpt_correction_T_min 0.8645
_exptl_absorpt_correction_type none
_exptl_crystal_colour red
_exptl_crystal_density_diffrn 1.352
_exptl_crystal_density_method 'not measured'
_exptl_crystal_description block
_exptl_crystal_F_000 544
_exptl_crystal_size_max 0.58
_exptl_crystal_size_mid 0.44
_exptl_crystal_size_min 0.23
_refine_diff_density_max 0.270
_refine_diff_density_min -0.199
_refine_diff_density_rms 0.043
_refine_ls_extinction_coef 0.008(2)
_refine_ls_extinction_expression Fc^*^=kFc[1+0.001xFc^2^\l^3^/sin(2\q)]^-1/4^
_refine_ls_extinction_method SHELXL
_refine_ls_goodness_of_fit_ref 1.053
_refine_ls_hydrogen_treatment mixed
_refine_ls_matrix_type full
_refine_ls_number_parameters 163
_refine_ls_number_reflns 2867
_refine_ls_number_restraints 0
_refine_ls_restrained_S_all 1.053
_refine_ls_R_factor_all 0.0445
_refine_ls_R_factor_gt 0.0353
_refine_ls_shift/su_max 0.007
_refine_ls_shift/su_mean 0.001
_refine_ls_structure_factor_coef Fsqd
_refine_ls_weighting_details 'calc w=1/[\s^2^(Fo^2^)+(0.0732P)^2^+0.1579P] where P=(Fo^2^+2Fc^2^)/3'
_refine_ls_weighting_scheme calc
_refine_ls_wR_factor_gt 0.1055
_refine_ls_wR_factor_ref 0.1183
_reflns_number_gt 2325
_reflns_number_total 2867
_reflns_threshold_expression >2sigma(I)
_cod_data_source_file 1267-2900.cff
_cod_data_source_block aa
_cod_depositor_comments
;
The following automatic conversions were performed:
'_symmetry_cell_setting' value 'Monoclinic' changed to 'monoclinic'
according to '/home/saulius/struct/CIF-dictionaries/cif_core.dic'
dictionary named 'cif_core.dic' version 2.4.1 from 2010-06-29.

Automatic conversion script
Id: cif_fix_enum 1555 2011-01-17 13:19:09Z saulius 
;
_cod_original_sg_symbol_H-M P2(1)/c
_cod_database_code 8102653

loop_
_symmetry_equiv_pos_as_xyz
'x, y, z'
'-x, y+1/2, -z+1/2'
'-x, -y, -z'
'x, -y-1/2, z-1/2'

loop_
_atom_site_label
_atom_site_type_symbol
_atom_site_fract_x
_atom_site_fract_y
_atom_site_fract_z
_atom_site_U_iso_or_equiv
_atom_site_adp_type
_atom_site_occupancy
_atom_site_symmetry_multiplicity
_atom_site_calc_flag
_atom_site_refinement_flags
_atom_site_disorder_assembly
_atom_site_disorder_group
S S 0.50840(5) 0.62224(2) 1.30439(3) 0.04410(16) Uani 1 1 d . . .
O1 O 0.82791(13) 0.82987(7) 1.61771(9) 0.0476(3) Uani 1 1 d . . .
O2 O 0.85690(15) 0.67128(8) 1.65506(10) 0.0593(3) Uani 1 1 d . . .
O3 O 0.39791(17) 0.87881(8) 1.16541(11) 0.0598(3) Uani 1 1 d . . .
O4 O 0.32636(14) 0.72402(8) 1.11908(9) 0.0497(3) Uani 1 1 d . . .
N N 0.6952(2) 0.54327(9) 1.49594(14) 0.0555(4) Uani 1 1 d . . .
C1 C 0.9530(3) 0.95517(15) 1.7464(2) 0.0823(6) Uani 1 1 d . . .
H1A H 1.0246 0.9694 1.8206 0.124 Uiso 1 1 calc R . .
H1B H 0.8444 0.9828 1.7456 0.124 Uiso 1 1 calc R . .
H1C H 1.0001 0.9823 1.6829 0.124 Uiso 1 1 calc R . .
C2 C 0.9372(2) 0.84777(12) 1.73087(15) 0.0527(4) Uani 1 1 d . . .
H2A H 1.0462 0.8190 1.7316 0.063 Uiso 1 1 calc R . .
H2B H 0.8900 0.8194 1.7947 0.063 Uiso 1 1 calc R . .
C3 C 0.79557(18) 0.73685(10) 1.59033(13) 0.0416(3) Uani 1 1 d . . .
C4 C 0.68335(17) 0.72147(9) 1.47682(12) 0.0377(3) Uani 1 1 d . . .
C5 C 0.64227(17) 0.62562(9) 1.43964(13) 0.0398(3) Uani 1 1 d . . .
C6 C 0.50842(17) 0.74902(10) 1.29495(12) 0.0400(3) Uani 1 1 d . . .
C7 C 0.60576(17) 0.79203(10) 1.39185(13) 0.0393(3) Uani 1 1 d . . .
C8 C 0.6278(2) 0.90026(11) 1.40467(16) 0.0592(5) Uani 1 1 d . . .
H8A H 0.5635 0.9319 1.3367 0.089 Uiso 1 1 calc R . .
H8B H 0.7439 0.9164 1.4106 0.089 Uiso 1 1 calc R . .
H8C H 0.5899 0.9215 1.4748 0.089 Uiso 1 1 calc R . .
C9 C 0.40904(18) 0.79320(10) 1.18969(13) 0.0414(3) Uani 1 1 d . . .
C10 C 0.2207(2) 0.75435(12) 1.00971(13) 0.0498(4) Uani 1 1 d . . .
H10A H 0.2846 0.7918 0.9620 0.060 Uiso 1 1 calc R . .
H10B H 0.1290 0.7940 1.0259 0.060 Uiso 1 1 calc R . .
C11 C 0.1560(2) 0.66326(14) 0.94668(16) 0.0618(5) Uani 1 1 d . . .
H11A H 0.0849 0.6795 0.8729 0.093 Uiso 1 1 calc R . .
H11B H 0.0931 0.6271 0.9950 0.093 Uiso 1 1 calc R . .
H11C H 0.2482 0.6247 0.9317 0.093 Uiso 1 1 calc R . .
H0A H 0.673(2) 0.4861(15) 1.4634(18) 0.067(6) Uiso 1 1 d . . .
H0B H 0.759(3) 0.5526(14) 1.558(2) 0.068(6) Uiso 1 1 d . . .

loop_
_atom_site_aniso_label
_atom_site_aniso_U_11
_atom_site_aniso_U_22
_atom_site_aniso_U_33
_atom_site_aniso_U_23
_atom_site_aniso_U_13
_atom_site_aniso_U_12
S 0.0580(3) 0.0284(2) 0.0409(2) -0.00015(12) -0.00397(16) -0.00096(13)
O1 0.0591(6) 0.0365(5) 0.0418(6) -0.0028(4) -0.0048(5) -0.0059(4)
O2 0.0743(8) 0.0397(6) 0.0531(7) 0.0034(5) -0.0162(5) 0.0030(5)
O3 0.0811(8) 0.0348(6) 0.0557(7) 0.0094(5) -0.0074(6) 0.0026(5)
O4 0.0606(7) 0.0397(5) 0.0418(6) 0.0057(4) -0.0094(5) -0.0016(4)
N 0.0774(10) 0.0274(6) 0.0514(8) 0.0013(5) -0.0153(7) 0.0019(6)
C1 0.1046(16) 0.0551(12) 0.0753(13) -0.0111(10) -0.0150(11) -0.0226(11)
C2 0.0573(9) 0.0501(9) 0.0446(8) -0.0043(7) -0.0067(7) -0.0070(7)
C3 0.0453(8) 0.0344(7) 0.0435(8) -0.0009(6) 0.0038(6) -0.0008(6)
C4 0.0436(7) 0.0288(6) 0.0390(7) 0.0006(5) 0.0030(5) -0.0004(5)
C5 0.0465(8) 0.0295(7) 0.0407(8) 0.0008(5) 0.0015(6) 0.0009(5)
C6 0.0505(8) 0.0273(6) 0.0402(8) 0.0027(5) 0.0032(6) 0.0007(5)
C7 0.0441(7) 0.0292(6) 0.0430(7) 0.0022(5) 0.0036(6) 0.0000(5)
C8 0.0761(11) 0.0287(7) 0.0636(11) 0.0028(7) -0.0111(9) -0.0017(7)
C9 0.0476(8) 0.0351(7) 0.0402(7) 0.0035(5) 0.0044(6) 0.0019(6)
C10 0.0532(9) 0.0523(9) 0.0397(8) 0.0090(6) -0.0023(6) 0.0054(7)
C11 0.0663(11) 0.0629(11) 0.0485(10) 0.0015(8) -0.0094(8) -0.0026(8)

loop_
_atom_type_symbol
_atom_type_description
_atom_type_scat_dispersion_real
_atom_type_scat_dispersion_imag
_atom_type_scat_source
C C 0.0033 0.0016 'International Tables Vol C Tables 4.2.6.8 and 6.1.1.4'
H H 0.0000 0.0000 'International Tables Vol C Tables 4.2.6.8 and 6.1.1.4'
N N 0.0061 0.0033 'International Tables Vol C Tables 4.2.6.8 and 6.1.1.4'
O O 0.0106 0.0060 'International Tables Vol C Tables 4.2.6.8 and 6.1.1.4'
S S 0.1246 0.1234 'International Tables Vol C Tables 4.2.6.8 and 6.1.1.4'

loop_
_geom_angle_atom_site_label_1
_geom_angle_atom_site_label_2
_geom_angle_atom_site_label_3
_geom_angle
_geom_angle_site_symmetry_1
_geom_angle_site_symmetry_3
_geom_angle_publ_flag
C5 S C6 91.24(6) . . ?
C3 O1 C2 115.79(12) . . ?
C9 O4 C10 117.97(12) . . ?
C5 N H0A 122.2(13) . . ?
C5 N H0B 112.8(15) . . ?
H0A N H0B 124.5(19) . . ?
C2 C1 H1A 109.5 . . ?
C2 C1 H1B 109.5 . . ?
H1A C1 H1B 109.5 . . ?
C2 C1 H1C 109.5 . . ?
H1A C1 H1C 109.5 . . ?
H1B C1 H1C 109.5 . . ?
O1 C2 C1 107.43(14) . . ?
O1 C2 H2A 110.2 . . ?
C1 C2 H2A 110.2 . . ?
O1 C2 H2B 110.2 . . ?
C1 C2 H2B 110.2 . . ?
H2A C2 H2B 108.5 . . ?
O2 C3 O1 121.86(13) . . ?
O2 C3 C4 123.75(13) . . ?
O1 C3 C4 114.38(12) . . ?
C5 C4 C7 112.18(12) . . ?
C5 C4 C3 118.69(12) . . ?
C7 C4 C3 129.12(12) . . ?
N C5 C4 127.68(14) . . ?
N C5 S 120.40(11) . . ?
C4 C5 S 111.92(10) . . ?
C7 C6 C9 129.79(13) . . ?
C7 C6 S 112.72(10) . . ?
C9 C6 S 117.49(10) . . ?
C6 C7 C4 111.93(12) . . ?
C6 C7 C8 123.09(13) . . ?
C4 C7 C8 124.98(13) . . ?
C7 C8 H8A 109.5 . . ?
C7 C8 H8B 109.5 . . ?
H8A C8 H8B 109.5 . . ?
C7 C8 H8C 109.5 . . ?
H8A C8 H8C 109.5 . . ?
H8B C8 H8C 109.5 . . ?
O3 C9 O4 122.80(13) . . ?
O3 C9 C6 127.15(14) . . ?
O4 C9 C6 110.05(11) . . ?
O4 C10 C11 106.16(13) . . ?
O4 C10 H10A 110.5 . . ?
C11 C10 H10A 110.5 . . ?
O4 C10 H10B 110.5 . . ?
C11 C10 H10B 110.5 . . ?
H10A C10 H10B 108.7 . . ?
C10 C11 H11A 109.5 . . ?
C10 C11 H11B 109.5 . . ?
H11A C11 H11B 109.5 . . ?
C10 C11 H11C 109.5 . . ?
H11A C11 H11C 109.5 . . ?
H11B C11 H11C 109.5 . . ?

loop_
_geom_bond_atom_site_label_1
_geom_bond_atom_site_label_2
_geom_bond_distance
_geom_bond_site_symmetry_2
_geom_bond_publ_flag
S C5 1.7255(15) . ?
S C6 1.7491(14) . ?
O1 C3 1.3335(16) . ?
O1 C2 1.4539(18) . ?
O2 C3 1.2165(17) . ?
O3 C9 1.2109(17) . ?
O4 C9 1.3478(18) . ?
O4 C10 1.4465(16) . ?
N C5 1.3366(17) . ?
N H0A 0.88(2) . ?
N H0B 0.81(2) . ?
C1 C2 1.492(2) . ?
C1 H1A 0.9600 . ?
C1 H1B 0.9600 . ?
C1 H1C 0.9600 . ?
C2 H2A 0.9700 . ?
C2 H2B 0.9700 . ?
C3 C4 1.4625(19) . ?
C4 C5 1.4083(18) . ?
C4 C7 1.4379(18) . ?
C6 C7 1.3753(19) . ?
C6 C9 1.4576(18) . ?
C7 C8 1.5050(19) . ?
C8 H8A 0.9600 . ?
C8 H8B 0.9600 . ?
C8 H8C 0.9600 . ?
C10 C11 1.495(2) . ?
C10 H10A 0.9700 . ?
C10 H10B 0.9700 . ?
C11 H11A 0.9600 . ?
C11 H11B 0.9600 . ?
C11 H11C 0.9600 . ?

loop_
_geom_hbond_atom_site_label_D
_geom_hbond_atom_site_label_H
_geom_hbond_atom_site_label_A
_geom_hbond_distance_DH
_geom_hbond_distance_HA
_geom_hbond_distance_DA
_geom_hbond_angle_DHA
_geom_hbond_site_symmetry_A
N H0A O3 0.88(2) 2.09(2) 2.9357(18) 160.7(18) 2_647
N H0B O2 0.81(2) 2.06(2) 2.7002(18) 136.5(19) .

loop_
_geom_torsion_atom_site_label_1
_geom_torsion_atom_site_label_2
_geom_torsion_atom_site_label_3
_geom_torsion_atom_site_label_4
_geom_torsion
_geom_torsion_site_symmetry_1
_geom_torsion_site_symmetry_2
_geom_torsion_site_symmetry_3
_geom_torsion_site_symmetry_4
_geom_torsion_publ_flag
C3 O1 C2 C1 -178.20(15) . . . . ?
C2 O1 C3 O2 -1.6(2) . . . . ?
C2 O1 C3 C4 179.14(13) . . . . ?
O2 C3 C4 C5 0.4(2) . . . . ?
O1 C3 C4 C5 179.65(12) . . . . ?
O2 C3 C4 C7 -178.71(15) . . . . ?
O1 C3 C4 C7 0.6(2) . . . . ?
C7 C4 C5 N 178.62(15) . . . . ?
C3 C4 C5 N -0.6(2) . . . . ?
C7 C4 C5 S -1.00(16) . . . . ?
C3 C4 C5 S 179.77(10) . . . . ?
C6 S C5 N -178.80(14) . . . . ?
C6 S C5 C4 0.86(12) . . . . ?
C5 S C6 C7 -0.51(12) . . . . ?
C5 S C6 C9 179.57(11) . . . . ?
C9 C6 C7 C4 179.94(14) . . . . ?
S C6 C7 C4 0.03(16) . . . . ?
C9 C6 C7 C8 -0.6(2) . . . . ?
S C6 C7 C8 179.45(13) . . . . ?
C5 C4 C7 C6 0.62(18) . . . . ?
C3 C4 C7 C6 179.75(14) . . . . ?
C5 C4 C7 C8 -178.79(15) . . . . ?
C3 C4 C7 C8 0.3(2) . . . . ?
C10 O4 C9 O3 0.2(2) . . . . ?
C10 O4 C9 C6 -179.94(12) . . . . ?
C7 C6 C9 O3 2.8(3) . . . . ?
S C6 C9 O3 -177.29(14) . . . . ?
C7 C6 C9 O4 -177.02(14) . . . . ?
S C6 C9 O4 2.89(16) . . . . ?
C9 O4 C10 C11 176.07(14) . . . . ?

loop_
_cod_related_entry_id
_cod_related_entry_database
_cod_related_entry_code
1 ChemSpider 70898
